data_7107271
loop_
_publ_author_name
'Scott A. Sulway'
'Richard A. Layfield'
'Floriana Tuna'
'Wolfgang Wernsdorfer'
'Richard E. P. Winpenny'

_publ_section_title
;
 Single-molecule magnetism in cyclopentadienyl-dysprosium chlorides
;
_journal_name_full 'Chem. Commun.'
_journal_page_first 1508
_journal_paper_doi 10.1039/c1cc14643b
_journal_volume 48
_journal_year 2012
_chemical_formula_moiety 'C28 H36 Cl2 Dy2 O2'
_chemical_formula_sum 'C28 H36 Cl2 Dy2 O2'
_chemical_formula_weight 800.47
_chemical_name_systematic
;
?
;
_space_group_IT_number 14
_symmetry_cell_setting monoclinic
_symmetry_space_group_name_Hall '-P 2ybc'
_symmetry_space_group_name_H-M 'P 1 21/c 1'
_atom_sites_solution_hydrogens geom
_atom_sites_solution_primary direct
_atom_sites_solution_secondary difmap
_audit_creation_method SHELXL-97
_cell_angle_alpha 90.00
_cell_angle_beta 108.500(11)
_cell_angle_gamma 90.00
_cell_formula_units_Z 2
_cell_length_a 7.9778(7)
_cell_length_b 21.270(3)
_cell_length_c 8.3900(9)
_cell_measurement_reflns_used 2620
_cell_measurement_temperature 100(2)
_cell_measurement_theta_max 1.00000
_cell_measurement_theta_min 0.47435
_cell_volume 1350.1(3)
_computing_cell_refinement
;CrysAlisPro, Oxford Diffraction Ltd.,Version 1.171.33.52
(release 06-11-2009 CrysAlis171 .NET) (compiled Nov 6 2009,16:24:50)
;
_computing_data_collection
;
CrysAlisPro, Oxford Diffraction Ltd.,Version 1.171.33.52
(release 06-11-2009 CrysAlis171 .NET) (compiled Nov 6 2009,16:24:50)
;
_computing_data_reduction
;CrysAlisPro, Oxford Diffraction Ltd.,Version 1.171.33.52
(release 06-11-2009 CrysAlis171 .NET) (compiled Nov 6 2009,16:24:50)
;
_computing_structure_refinement 'SHELXL-97 (Sheldrick, 1997)'
_computing_structure_solution 'SHELXS-97 (Sheldrick, 1990)'
_diffrn_ambient_temperature 100(2)
_diffrn_measured_fraction_theta_full 0.999
_diffrn_measured_fraction_theta_max 0.999
_diffrn_measurement_device_type 'Xcalibur, Sapphire2, large Be window'
_diffrn_measurement_method '\w scans'
_diffrn_radiation_monochromator graphite
_diffrn_radiation_source 'fine-focus sealed tube'
_diffrn_radiation_type MoK\a
_diffrn_radiation_wavelength 0.71073
_diffrn_reflns_av_R_equivalents 0.0511
_diffrn_reflns_av_sigmaI/netI 0.0777
_diffrn_reflns_limit_h_max 10
_diffrn_reflns_limit_h_min -10
_diffrn_reflns_limit_k_max 27
_diffrn_reflns_limit_k_min -24
_diffrn_reflns_limit_l_max 4
_diffrn_reflns_limit_l_min -10
_diffrn_reflns_number 5221
_diffrn_reflns_theta_full 27.50
_diffrn_reflns_theta_max 27.50
_diffrn_reflns_theta_min 3.20
_diffrn_standards_interval_count 50
_diffrn_standards_interval_time 50
_diffrn_standards_number 5389
_exptl_absorpt_coefficient_mu 5.713
_exptl_absorpt_correction_T_max 0.732
_exptl_absorpt_correction_T_min 0.570
_exptl_absorpt_correction_type multi-scan
_exptl_absorpt_process_details multi-scan
_exptl_crystal_colour Yellow
_exptl_crystal_density_diffrn 1.969
_exptl_crystal_density_method 'not measured'
_exptl_crystal_description Plates
_exptl_crystal_F_000 772
_exptl_crystal_size_max 0.1
_exptl_crystal_size_mid 0.1
_exptl_crystal_size_min 0.05
_refine_diff_density_max 3.620
_refine_diff_density_min -1.720
_refine_diff_density_rms 0.266
_refine_ls_extinction_method none
_refine_ls_goodness_of_fit_ref 1.132
_refine_ls_hydrogen_treatment constr
_refine_ls_matrix_type full
_refine_ls_number_parameters 152
_refine_ls_number_reflns 2965
_refine_ls_number_restraints 90
_refine_ls_restrained_S_all 1.150
_refine_ls_R_factor_all 0.0907
_refine_ls_R_factor_gt 0.0581
_refine_ls_shift/su_max 0.000
_refine_ls_shift/su_mean 0.000
_refine_ls_structure_factor_coef Fsqd
_refine_ls_weighting_details 'calc w=1/[\s^2^(Fo^2^)+(0.0414P)^2^+11.9868P] where P=(Fo^2^+2Fc^2^)/3'
_refine_ls_weighting_scheme calc
_refine_ls_wR_factor_gt 0.1139
_refine_ls_wR_factor_ref 0.1214
_reflns_number_gt 2061
_reflns_number_total 2965
_reflns_threshold_expression >2sigma(I)
_cod_data_source_file c1cc14643b.txt
_cod_data_source_block shelxl
_cod_original_cell_volume 1350.1(2)
_cod_original_sg_symbol_H-M 'P 21/c'
_cod_database_code 7107271

loop_
_symmetry_equiv_pos_as_xyz
'x, y, z'
'-x, y+1/2, -z+1/2'
'-x, -y, -z'
'x, -y-1/2, z-1/2'

loop_
_atom_site_label
_atom_site_type_symbol
_atom_site_fract_x
_atom_site_fract_y
_atom_site_fract_z
_atom_site_U_iso_or_equiv
_atom_site_adp_type
_atom_site_occupancy
_atom_site_symmetry_multiplicity
_atom_site_calc_flag
_atom_site_refinement_flags
_atom_site_disorder_assembly
_atom_site_disorder_group
C1 C 0.3463(14) 0.0686(5) 0.8737(14) 0.028(2) Uani 1 1 d U B .
H1 H 0.4244 0.0555 0.9762 0.033 Uiso 1 1 calc R . .
C2 C 0.2511(12) 0.0295(5) 0.7419(13) 0.025(2) Uani 1 1 d U B .
H2 H 0.2569 -0.0142 0.7407 0.030 Uiso 1 1 calc R . .
C3 C 0.1449(13) 0.0677(5) 0.6111(14) 0.026(2) Uani 1 1 d U B .
H3 H 0.0670 0.0538 0.5095 0.031 Uiso 1 1 calc R . .
C4 C 0.1786(13) 0.1307(5) 0.6624(15) 0.029(2) Uani 1 1 d U B .
H4 H 0.1274 0.1659 0.6003 0.035 Uiso 1 1 calc R . .
C5 C 0.3031(14) 0.1308(5) 0.8240(15) 0.030(2) Uani 1 1 d U B .
H5 H 0.3491 0.1664 0.8873 0.036 Uiso 1 1 calc R . .
C6 C 0.4052(14) 0.1883(5) 0.4165(14) 0.030(2) Uani 1 1 d U B .
H6 H 0.2859 0.1980 0.3697 0.036 Uiso 1 1 calc R . .
C7 C 0.5150(16) 0.2109(6) 0.5706(16) 0.041(3) Uani 1 1 d U B .
H7 H 0.4834 0.2370 0.6452 0.049 Uiso 1 1 calc R . .
C8 C 0.6860(15) 0.1854(5) 0.5894(15) 0.032(3) Uani 1 1 d U B .
H8 H 0.7885 0.1933 0.6781 0.039 Uiso 1 1 calc R . .
C9 C 0.6727(15) 0.1478(5) 0.4552(15) 0.033(3) Uani 1 1 d U B .
H9 H 0.7640 0.1242 0.4388 0.039 Uiso 1 1 calc R . .
C10 C 0.4973(15) 0.1502(6) 0.3447(15) 0.037(3) Uani 1 1 d U B .
H10 H 0.4533 0.1297 0.2420 0.044 Uiso 1 1 calc R . .
C11 C 0.7251(15) 0.1562(6) 1.0023(17) 0.043(3) Uani 1 1 d U . .
H11A H 0.6849 0.1430 1.0947 0.052 Uiso 0.50 1 calc PR A 1
H11B H 0.6530 0.1910 0.9440 0.052 Uiso 0.50 1 calc PR A 1
H11C H 0.6282 0.1518 1.0480 0.052 Uiso 0.50 1 d PR A 2
H11D H 0.7112 0.1958 0.9423 0.052 Uiso 0.50 1 d PR A 2
C12A C 0.922(2) 0.1733(9) 1.063(3) 0.019(4) Uiso 0.50 1 d P B 1
H12A H 0.9577 0.1955 0.9781 0.022 Uiso 0.50 1 calc PR B 1
H12B H 0.9548 0.1975 1.1664 0.022 Uiso 0.50 1 calc PR B 1
C13A C 0.992(3) 0.1073(9) 1.090(2) 0.021(4) Uiso 0.50 1 d P B 1
H13A H 1.1193 0.1061 1.1121 0.025 Uiso 0.50 1 calc PR B 1
H13B H 0.9630 0.0865 1.1803 0.025 Uiso 0.50 1 calc PR B 1
C12B C 0.915(3) 0.1548(11) 1.154(3) 0.027(5) Uiso 0.50 1 d P B 2
H12C H 0.9442 0.1948 1.2117 0.032 Uiso 0.50 1 calc PR B 2
H12D H 0.9224 0.1212 1.2338 0.032 Uiso 0.50 1 calc PR B 2
C13B C 1.019(3) 0.1420(10) 1.037(3) 0.023(4) Uiso 0.50 1 d P B 2
H13C H 1.1401 0.1304 1.0973 0.028 Uiso 0.50 1 calc PR B 2
H13D H 1.0173 0.1774 0.9639 0.028 Uiso 0.50 1 calc PR B 2
C14 C 0.9004(14) 0.0805(6) 0.9315(14) 0.036(3) Uani 1 1 d U . .
H14A H 0.9008 0.0350 0.9387 0.043 Uiso 0.50 1 calc PR B 1
H14B H 0.9546 0.0928 0.8478 0.043 Uiso 0.50 1 calc PR B 1
H14C H 0.9325 0.0707 0.8320 0.043 Uiso 0.50 1 d PR B 2
H14D H 0.9161 0.0434 1.0019 0.043 Uiso 0.50 1 d PR B 2
O1 O 0.7232(8) 0.1044(3) 0.8887(9) 0.0218(15) Uani 1 1 d U B .
Cl1 Cl 0.6758(3) -0.01511(12) 0.6592(4) 0.0281(6) Uani 1 1 d U . .
Dy1 Dy 0.47966(6) 0.09005(2) 0.62308(7) 0.02239(16) Uani 1 1 d U . .

loop_
_atom_site_aniso_label
_atom_site_aniso_U_11
_atom_site_aniso_U_22
_atom_site_aniso_U_33
_atom_site_aniso_U_23
_atom_site_aniso_U_13
_atom_site_aniso_U_12
C1 0.024(4) 0.026(4) 0.033(4) -0.006(3) 0.010(3) 0.000(3)
C2 0.018(4) 0.028(4) 0.031(4) -0.004(3) 0.012(3) -0.008(3)
C3 0.016(4) 0.030(4) 0.035(4) -0.004(4) 0.011(3) -0.002(3)
C4 0.016(4) 0.030(4) 0.042(4) -0.005(4) 0.009(3) 0.003(3)
C5 0.024(4) 0.031(4) 0.037(4) -0.010(4) 0.012(4) -0.004(3)
C6 0.020(4) 0.025(4) 0.036(4) 0.005(4) -0.002(3) -0.005(3)
C7 0.044(5) 0.030(5) 0.046(5) -0.001(4) 0.013(4) -0.002(4)
C8 0.028(4) 0.028(4) 0.035(4) 0.009(4) 0.003(3) -0.007(3)
C9 0.030(4) 0.028(4) 0.040(5) 0.007(4) 0.011(4) -0.005(3)
C10 0.032(4) 0.034(4) 0.041(5) 0.004(4) 0.007(4) -0.004(4)
C11 0.032(4) 0.039(5) 0.055(5) -0.017(4) 0.009(4) 0.004(4)
C14 0.030(4) 0.044(5) 0.034(4) -0.006(4) 0.009(3) 0.017(4)
O1 0.015(3) 0.017(3) 0.034(3) -0.003(3) 0.008(2) 0.005(2)
Cl1 0.0219(12) 0.0160(11) 0.0450(15) -0.0021(11) 0.0085(11) 0.0079(10)
Dy1 0.0105(2) 0.0114(2) 0.0465(3) -0.0010(3) 0.01075(17) 0.0002(2)

loop_
_atom_type_symbol
_atom_type_description
_atom_type_scat_dispersion_real
_atom_type_scat_dispersion_imag
_atom_type_scat_source
C C 0.0033 0.0016 'International Tables Vol C Tables 4.2.6.8 and 6.1.1.4'
H H 0.0000 0.0000 'International Tables Vol C Tables 4.2.6.8 and 6.1.1.4'
O O 0.0106 0.0060 'International Tables Vol C Tables 4.2.6.8 and 6.1.1.4'
Cl Cl 0.1495 0.1591 'International Tables Vol C Tables 4.2.6.8 and 6.1.1.4'
Dy Dy -0.1265 4.4207 'International Tables Vol C Tables 4.2.6.8 and 6.1.1.4'

loop_
_geom_angle_atom_site_label_1
_geom_angle_atom_site_label_2
_geom_angle_atom_site_label_3
_geom_angle
_geom_angle_site_symmetry_3
C5 C1 C2 107.9(10) .
C5 C1 Dy1 74.1(6) .
C2 C1 Dy1 74.5(6) .
C5 C1 H1 126.1 .
C2 C1 H1 126.1 .
Dy1 C1 H1 117.4 .
C1 C2 C3 108.2(10) .
C1 C2 Dy1 75.2(6) .
C3 C2 Dy1 75.2(6) .
C1 C2 H2 125.9 .
C3 C2 H2 125.9 .
Dy1 C2 H2 115.8 .
C4 C3 C2 107.5(10) .
C4 C3 Dy1 74.3(6) .
C2 C3 Dy1 74.2(5) .
C4 C3 H3 126.2 .
C2 C3 H3 126.2 .
Dy1 C3 H3 117.3 .
C5 C4 C3 107.8(10) .
C5 C4 Dy1 74.4(6) .
C3 C4 Dy1 75.3(6) .
C5 C4 H4 126.1 .
C3 C4 H4 126.1 .
Dy1 C4 H4 116.3 .
C1 C5 C4 108.5(10) .
C1 C5 Dy1 75.6(6) .
C4 C5 Dy1 75.1(6) .
C1 C5 H5 125.7 .
C4 C5 H5 125.7 .
Dy1 C5 H5 115.7 .
C10 C6 C7 110.3(10) .
C10 C6 Dy1 77.3(7) .
C7 C6 Dy1 73.9(7) .
C10 C6 H6 124.8 .
C7 C6 H6 124.8 .
Dy1 C6 H6 115.9 .
C6 C7 C8 105.6(11) .
C6 C7 Dy1 75.6(7) .
C8 C7 Dy1 76.2(7) .
C6 C7 H7 127.2 .
C8 C7 H7 127.2 .
Dy1 C7 H7 113.8 .
C9 C8 C7 108.1(10) .
C9 C8 Dy1 75.6(6) .
C7 C8 Dy1 72.7(6) .
C9 C8 H8 125.9 .
C7 C8 H8 125.9 .
Dy1 C8 H8 117.7 .
C8 C9 C10 108.8(11) .
C8 C9 Dy1 75.1(7) .
C10 C9 Dy1 75.4(6) .
C8 C9 H9 125.6 .
C10 C9 H9 125.6 .
Dy1 C9 H9 115.9 .
C6 C10 C9 107.1(11) .
C6 C10 Dy1 73.5(7) .
C9 C10 Dy1 74.2(7) .
C6 C10 H10 126.5 .
C9 C10 H10 126.5 .
Dy1 C10 H10 117.9 .
O1 C11 C12A 101.2(10) .
O1 C11 C12B 108.1(11) .
O1 C11 H11A 111.5 .
C12A C11 H11A 111.5 .
C12B C11 H11A 80.4 .
O1 C11 H11B 111.5 .
C12A C11 H11B 111.5 .
C12B C11 H11B 131.2 .
H11A C11 H11B 109.3 .
O1 C11 H11C 110.0 .
C12A C11 H11C 138.8 .
C12B C11 H11C 110.3 .
H11B C11 H11C 81.6 .
O1 C11 H11D 110.1 .
C12A C11 H11D 84.4 .
C12B C11 H11D 110.1 .
H11A C11 H11D 130.9 .
H11C C11 H11D 108.3 .
C13A C12A C11 97.0(14) .
C13A C12A H12A 112.4 .
C11 C12A H12A 112.4 .
C13A C12A H12B 112.4 .
C11 C12A H12B 112.4 .
H12A C12A H12B 109.9 .
C14 C13A C12A 100.3(15) .
C14 C13A H13A 111.7 .
C12A C13A H13A 111.7 .
C14 C13A H13B 111.7 .
C12A C13A H13B 111.7 .
H13A C13A H13B 109.5 .
C12A C13A H14D 131.9 .
H13A C13A H14D 107.1 .
H13B C13A H14D 79.7 .
C13B C12B C11 93.6(15) .
C13B C12B H12C 113.0 .
C11 C12B H12C 113.0 .
C13B C12B H12D 113.0 .
C11 C12B H12D 113.0 .
H12C C12B H12D 110.4 .
C12B C13B C14 98.7(15) .
C12B C13B H13C 112.0 .
C14 C13B H13C 112.0 .
C12B C13B H13D 112.0 .
C14 C13B H13D 112.0 .
H13C C13B H13D 109.7 .
C13A C14 O1 105.5(10) .
O1 C14 C13B 101.5(10) .
C13A C14 H14A 110.6 .
O1 C14 H14A 110.6 .
C13B C14 H14A 138.5 .
C13A C14 H14B 110.6 .
O1 C14 H14B 110.6 .
C13B C14 H14B 82.4 .
H14A C14 H14B 108.8 .
C13A C14 H14C 133.9 .
O1 C14 H14C 111.7 .
C13B C14 H14C 111.2 .
H14A C14 H14C 80.9 .
C13A C14 H14D 80.1 .
O1 C14 H14D 111.5 .
C13B C14 H14D 111.6 .
H14B C14 H14D 131.3 .
H14C C14 H14D 109.3 .
C14 O1 C11 107.5(8) .
C14 O1 Dy1 127.7(6) .
C11 O1 Dy1 121.8(6) .
Dy1 Cl1 Dy1 107.01(9) 3_656
O1 Dy1 C7 86.3(3) .
O1 Dy1 C6 116.1(3) .
C7 Dy1 C6 30.6(3) .
O1 Dy1 C5 79.1(3) .
C7 Dy1 C5 83.9(4) .
C6 Dy1 C5 95.9(4) .
O1 Dy1 C4 109.3(3) .
C7 Dy1 C4 81.6(4) .
C6 Dy1 C4 78.6(4) .
C5 Dy1 C4 30.5(3) .
O1 Dy1 C2 99.1(3) .
C7 Dy1 C2 130.9(4) .
C6 Dy1 C2 125.8(3) .
C5 Dy1 C2 50.2(3) .
C4 Dy1 C2 50.4(3) .
O1 Dy1 C1 73.0(3) .
C7 Dy1 C1 112.8(4) .
C6 Dy1 C1 125.7(3) .
C5 Dy1 C1 30.3(3) .
C4 Dy1 C1 50.3(3) .
C2 Dy1 C1 30.3(3) .
O1 Dy1 C3 123.0(3) .
C7 Dy1 C3 108.9(4) .
C6 Dy1 C3 95.8(3) .
C5 Dy1 C3 50.3(3) .
C4 Dy1 C3 30.5(3) .
C2 Dy1 C3 30.6(3) .
C1 Dy1 C3 50.3(3) .
O1 Dy1 C8 70.6(3) .
C7 Dy1 C8 31.1(3) .
C6 Dy1 C8 49.8(3) .
C5 Dy1 C8 106.6(4) .
C4 Dy1 C8 112.0(4) .
C2 Dy1 C8 156.7(3) .
C1 Dy1 C8 128.4(3) .
C3 Dy1 C8 140.0(3) .
O1 Dy1 C9 89.9(3) .
C7 Dy1 C9 50.1(4) .
C6 Dy1 C9 49.2(3) .
C5 Dy1 C9 133.5(4) .
C4 Dy1 C9 127.1(4) .
C2 Dy1 C9 171.0(3) .
C1 Dy1 C9 157.5(3) .
C3 Dy1 C9 142.1(3) .
C8 Dy1 C9 29.3(3) .
O1 Dy1 Cl1 74.82(15) .
C7 Dy1 Cl1 137.7(3) .
C6 Dy1 Cl1 136.7(3) .
C5 Dy1 Cl1 127.2(3) .
C4 Dy1 Cl1 140.2(3) .
C2 Dy1 Cl1 89.9(2) .
C1 Dy1 Cl1 97.6(2) .
C3 Dy1 Cl1 113.2(2) .
C8 Dy1 Cl1 106.6(3) .
C9 Dy1 Cl1 91.7(3) .
O1 Dy1 C10 118.6(3) .
C7 Dy1 C10 50.0(4) .
C6 Dy1 C10 29.3(3) .
C5 Dy1 C10 125.1(4) .
C4 Dy1 C10 104.4(4) .
C2 Dy1 C10 141.2(3) .
C1 Dy1 C10 154.2(3) .
C3 Dy1 C10 112.0(3) .
C8 Dy1 C10 49.4(3) .
C9 Dy1 C10 30.4(3) .
Cl1 Dy1 C10 107.6(3) .

loop_
_geom_bond_atom_site_label_1
_geom_bond_atom_site_label_2
_geom_bond_distance
_geom_bond_site_symmetry_2
C1 C5 1.398(16) .
C1 C2 1.399(14) .
C1 Dy1 2.680(11) .
C1 H1 0.9300 .
C2 C3 1.412(15) .
C2 Dy1 2.670(9) .
C2 H2 0.9300 .
C3 C4 1.406(15) .
C3 Dy1 2.682(9) .
C3 H3 0.9300 .
C4 C5 1.404(16) .
C4 Dy1 2.670(10) .
C4 H4 0.9300 .
C5 Dy1 2.662(10) .
C5 H5 0.9300 .
C6 C10 1.356(16) .
C6 C7 1.397(16) .
C6 Dy1 2.660(11) .
C6 H6 0.9300 .
C7 C8 1.429(16) .
C7 Dy1 2.638(12) .
C7 H7 0.9300 .
C8 C9 1.359(16) .
C8 Dy1 2.684(10) .
C8 H8 0.9300 .
C9 C10 1.414(15) .
C9 Dy1 2.690(11) .
C9 H9 0.9300 .
C10 Dy1 2.706(12) .
C10 H10 0.9300 .
C11 O1 1.453(13) .
C11 C12A 1.53(2) .
C11 C12B 1.64(2) .
C11 H11A 0.9700 .
C11 H11B 0.9700 .
C11 H11C 0.9700 .
C11 H11D 0.9700 .
C12A C13A 1.50(3) .
C12A H12A 0.9700 .
C12A H12B 0.9700 .
C13A C14 1.42(2) .
C13A H13A 0.9700 .
C13A H13B 0.9700 .
C12B C13B 1.50(3) .
C12B H12C 0.9700 .
C12B H12D 0.9700 .
C13B C14 1.69(2) .
C13B H13C 0.9700 .
C13B H13D 0.9700 .
C14 O1 1.437(12) .
C14 H14A 0.9700 .
C14 H14B 0.9700 .
C14 H14C 0.9700 .
C14 H14D 0.9700 .
O1 Dy1 2.468(7) .
Cl1 Dy1 2.691(2) .
Cl1 Dy1 2.797(3) 3_656

loop_
_geom_torsion_atom_site_label_1
_geom_torsion_atom_site_label_2
_geom_torsion_atom_site_label_3
_geom_torsion_atom_site_label_4
_geom_torsion
_geom_torsion_site_symmetry_1
C5 C1 C2 C3 -1.4(12) .
Dy1 C1 C2 C3 -68.6(7) .
C5 C1 C2 Dy1 67.2(7) .
C1 C2 C3 C4 1.2(11) .
Dy1 C2 C3 C4 -67.4(7) .
C1 C2 C3 Dy1 68.6(7) .
C2 C3 C4 C5 -0.6(11) .
Dy1 C3 C4 C5 -67.9(7) .
C2 C3 C4 Dy1 67.3(7) .
C2 C1 C5 C4 1.1(12) .
Dy1 C1 C5 C4 68.5(7) .
C2 C1 C5 Dy1 -67.4(7) .
C3 C4 C5 C1 -0.3(12) .
Dy1 C4 C5 C1 -68.8(8) .
C3 C4 C5 Dy1 68.5(7) .
C10 C6 C7 C8 1.5(13) .
Dy1 C6 C7 C8 70.9(8) .
C10 C6 C7 Dy1 -69.4(9) .
C6 C7 C8 C9 -2.5(13) .
Dy1 C7 C8 C9 67.9(8) .
C6 C7 C8 Dy1 -70.4(8) .
C7 C8 C9 C10 2.6(13) .
Dy1 C8 C9 C10 68.6(8) .
C7 C8 C9 Dy1 -66.0(8) .
C7 C6 C10 C9 0.1(14) .
Dy1 C6 C10 C9 -67.1(8) .
C7 C6 C10 Dy1 67.2(8) .
C8 C9 C10 C6 -1.7(13) .
Dy1 C9 C10 C6 66.6(8) .
C8 C9 C10 Dy1 -68.3(8) .
O1 C11 C12A C13A -43.3(15) .
C12B C11 C12A C13A 63.1(19) .
C11 C12A C13A C14 52.1(16) .
O1 C11 C12B C13B 42.9(17) .
C12A C11 C12B C13B -39.1(17) .
C11 C12B C13B C14 -50.5(15) .
C12A C13A C14 O1 -41.7(16) .
C12A C13A C14 C13B 45.4(16) .
C12B C13B C14 C13A -52.1(19) .
C12B C13B C14 O1 48.8(16) .
C13A C14 O1 C11 13.4(14) .
C13B C14 O1 C11 -20.2(12) .
C13A C14 O1 Dy1 174.0(10) .
C13B C14 O1 Dy1 140.4(8) .
C12A C11 O1 C14 19.9(14) .
C12B C11 O1 C14 -12.3(14) .
C12A C11 O1 Dy1 -142.1(9) .
C12B C11 O1 Dy1 -174.2(10) .
C14 O1 Dy1 C7 -110.6(9) .
C11 O1 Dy1 C7 47.4(8) .
C14 O1 Dy1 C6 -103.9(8) .
C11 O1 Dy1 C6 54.2(9) .
C14 O1 Dy1 C5 164.8(8) .
C11 O1 Dy1 C5 -37.1(8) .
C14 O1 Dy1 C4 169.7(8) .
C11 O1 Dy1 C4 -32.3(8) .
C14 O1 Dy1 C2 118.6(8) .
C11 O1 Dy1 C2 -83.4(8) .
C14 O1 Dy1 C1 134.2(9) .
C11 O1 Dy1 C1 -67.8(8) .
C14 O1 Dy1 C3 139.2(8) .
C11 O1 Dy1 C3 -62.8(9) .
C14 O1 Dy1 C8 -83.1(9) .
C11 O1 Dy1 C8 75.0(8) .
C14 O1 Dy1 C9 -60.6(8) .
C11 O1 Dy1 C9 97.4(8) .
C14 O1 Dy1 Cl1 31.2(8) .
C11 O1 Dy1 Cl1 -170.8(8) .
C14 O1 Dy1 C10 -70.9(9) .
C11 O1 Dy1 C10 87.1(8) .
C6 C7 Dy1 O1 168.0(7) .
C8 C7 Dy1 O1 57.6(7) .
C8 C7 Dy1 C6 -110.4(10) .
C6 C7 Dy1 C5 -112.6(7) .
C8 C7 Dy1 C5 137.0(7) .
C6 C7 Dy1 C4 -81.9(7) .
C8 C7 Dy1 C4 167.7(7) .
C6 C7 Dy1 C2 -93.2(8) .
C8 C7 Dy1 C2 156.4(6) .
C6 C7 Dy1 C1 -122.2(7) .
C8 C7 Dy1 C1 127.4(7) .
C6 C7 Dy1 C3 -68.3(8) .
C8 C7 Dy1 C3 -178.7(6) .
C6 C7 Dy1 C8 110.4(10) .
C6 C7 Dy1 C9 75.0(8) .
C8 C7 Dy1 C9 -35.4(7) .
C6 C7 Dy1 Cl1 105.5(7) .
C8 C7 Dy1 Cl1 -4.9(9) .
C6 C7 Dy1 C10 35.0(6) .
C8 C7 Dy1 C10 -75.4(7) .
C10 C6 Dy1 O1 102.5(6) .
C7 C6 Dy1 O1 -13.3(8) .
C10 C6 Dy1 C7 115.9(10) .
C10 C6 Dy1 C5 -176.7(7) .
C7 C6 Dy1 C5 67.4(7) .
C10 C6 Dy1 C4 -151.5(7) .
C7 C6 Dy1 C4 92.7(7) .
C10 C6 Dy1 C2 -132.7(6) .
C7 C6 Dy1 C2 111.4(7) .
C10 C6 Dy1 C1 -170.3(6) .
C7 C6 Dy1 C1 73.8(8) .
C10 C6 Dy1 C3 -126.2(7) .
C7 C6 Dy1 C3 118.0(7) .
C10 C6 Dy1 C8 76.5(7) .
C7 C6 Dy1 C8 -39.4(7) .
C10 C6 Dy1 C9 37.7(6) .
C7 C6 Dy1 C9 -78.2(8) .
C10 C6 Dy1 Cl1 7.0(8) .
C7 C6 Dy1 Cl1 -108.8(7) .
C7 C6 Dy1 C10 -115.9(10) .
C1 C5 Dy1 O1 -74.9(6) .
C4 C5 Dy1 O1 171.0(7) .
C1 C5 Dy1 C7 -162.2(7) .
C4 C5 Dy1 C7 83.7(7) .
C1 C5 Dy1 C6 169.6(6) .
C4 C5 Dy1 C6 55.5(7) .
C1 C5 Dy1 C4 114.1(10) .
C1 C5 Dy1 C2 36.8(6) .
C4 C5 Dy1 C2 -77.3(7) .
C4 C5 Dy1 C1 -114.1(10) .
C1 C5 Dy1 C3 77.0(7) .
C4 C5 Dy1 C3 -37.1(6) .
C1 C5 Dy1 C8 -140.6(6) .
C4 C5 Dy1 C8 105.3(7) .
C1 C5 Dy1 C9 -154.2(6) .
C4 C5 Dy1 C9 91.7(8) .
C1 C5 Dy1 Cl1 -13.6(7) .
C4 C5 Dy1 Cl1 -127.7(6) .
C1 C5 Dy1 C10 167.7(6) .
C4 C5 Dy1 C10 53.5(8) .
C5 C4 Dy1 O1 -9.3(7) .
C3 C4 Dy1 O1 -123.0(6) .
C5 C4 Dy1 C7 -92.4(7) .
C3 C4 Dy1 C7 154.0(7) .
C5 C4 Dy1 C6 -123.3(7) .
C3 C4 Dy1 C6 123.1(7) .
C3 C4 Dy1 C5 -113.7(10) .
C5 C4 Dy1 C2 76.5(7) .
C3 C4 Dy1 C2 -37.2(6) .
C5 C4 Dy1 C1 36.8(6) .
C3 C4 Dy1 C1 -76.9(7) .
C5 C4 Dy1 C3 113.7(10) .
C5 C4 Dy1 C8 -85.5(7) .
C3 C4 Dy1 C8 160.8(6) .
C5 C4 Dy1 C9 -114.6(7) .
C3 C4 Dy1 C9 131.7(7) .
C5 C4 Dy1 Cl1 79.9(7) .
C3 C4 Dy1 Cl1 -33.8(8) .
C5 C4 Dy1 C10 -137.2(7) .
C3 C4 Dy1 C10 109.1(7) .
C1 C2 Dy1 O1 30.6(6) .
C3 C2 Dy1 O1 144.5(6) .
C1 C2 Dy1 C7 -62.3(8) .
C3 C2 Dy1 C7 51.6(8) .
C1 C2 Dy1 C6 -101.0(7) .
C3 C2 Dy1 C6 12.8(8) .
C1 C2 Dy1 C5 -36.9(6) .
C3 C2 Dy1 C5 77.0(7) .
C1 C2 Dy1 C4 -76.9(7) .
C3 C2 Dy1 C4 37.0(6) .
C3 C2 Dy1 C1 113.9(9) .
C1 C2 Dy1 C3 -113.9(9) .
C1 C2 Dy1 C8 -30.7(12) .
C3 C2 Dy1 C8 83.1(10) .
C1 C2 Dy1 Cl1 105.3(6) .
C3 C2 Dy1 Cl1 -140.9(6) .
C1 C2 Dy1 C10 -136.0(7) .
C3 C2 Dy1 C10 -22.1(9) .
C5 C1 Dy1 O1 97.6(6) .
C2 C1 Dy1 O1 -148.2(7) .
C5 C1 Dy1 C7 19.2(7) .
C2 C1 Dy1 C7 133.4(6) .
C5 C1 Dy1 C6 -12.8(8) .
C2 C1 Dy1 C6 101.5(7) .
C2 C1 Dy1 C5 114.2(10) .
C5 C1 Dy1 C4 -37.1(6) .
C2 C1 Dy1 C4 77.2(7) .
C5 C1 Dy1 C2 -114.2(10) .
C5 C1 Dy1 C3 -77.0(7) .
C2 C1 Dy1 C3 37.2(6) .
C5 C1 Dy1 C8 50.8(8) .
C2 C1 Dy1 C8 165.0(6) .
C5 C1 Dy1 C9 55.6(12) .
C2 C1 Dy1 C9 169.8(8) .
C5 C1 Dy1 Cl1 169.1(6) .
C2 C1 Dy1 Cl1 -76.7(6) .
C5 C1 Dy1 C10 -23.7(11) .
C2 C1 Dy1 C10 90.6(9) .
C4 C3 Dy1 O1 70.8(7) .
C2 C3 Dy1 O1 -43.1(7) .
C4 C3 Dy1 C7 -27.3(7) .
C2 C3 Dy1 C7 -141.2(6) .
C4 C3 Dy1 C6 -55.7(7) .
C2 C3 Dy1 C6 -169.6(6) .
C4 C3 Dy1 C5 37.2(7) .
C2 C3 Dy1 C5 -76.7(7) .
C2 C3 Dy1 C4 -113.9(9) .
C4 C3 Dy1 C2 113.9(9) .
C4 C3 Dy1 C1 77.0(7) .
C2 C3 Dy1 C1 -36.9(6) .
C4 C3 Dy1 C8 -28.4(9) .
C2 C3 Dy1 C8 -142.3(6) .
C4 C3 Dy1 C9 -75.7(9) .
C2 C3 Dy1 C9 170.4(6) .
C4 C3 Dy1 Cl1 157.2(6) .
C2 C3 Dy1 Cl1 43.3(6) .
C4 C3 Dy1 C10 -80.9(7) .
C2 C3 Dy1 C10 165.3(6) .
C9 C8 Dy1 O1 128.7(7) .
C7 C8 Dy1 O1 -116.7(7) .
C9 C8 Dy1 C7 -114.6(10) .
C9 C8 Dy1 C6 -76.0(7) .
C7 C8 Dy1 C6 38.6(7) .
C9 C8 Dy1 C5 -159.6(7) .
C7 C8 Dy1 C5 -45.0(7) .
C9 C8 Dy1 C4 -127.7(7) .
C7 C8 Dy1 C4 -13.1(8) .
C9 C8 Dy1 C2 -164.5(8) .
C7 C8 Dy1 C2 -49.9(12) .
C9 C8 Dy1 C1 176.3(6) .
C7 C8 Dy1 C1 -69.1(8) .
C9 C8 Dy1 C3 -112.6(8) .
C7 C8 Dy1 C3 1.9(10) .
C7 C8 Dy1 C9 114.6(10) .
C9 C8 Dy1 Cl1 62.0(7) .
C7 C8 Dy1 Cl1 176.6(6) .
C9 C8 Dy1 C10 -37.3(7) .
C7 C8 Dy1 C10 77.3(7) .
C8 C9 Dy1 O1 -47.4(7) .
C10 C9 Dy1 O1 -161.9(7) .
C8 C9 Dy1 C7 37.8(7) .
C10 C9 Dy1 C7 -76.7(8) .
C8 C9 Dy1 C6 78.2(7) .
C10 C9 Dy1 C6 -36.2(7) .
C8 C9 Dy1 C5 27.4(9) .
C10 C9 Dy1 C5 -87.0(8) .
C8 C9 Dy1 C4 67.0(8) .
C10 C9 Dy1 C4 -47.5(9) .
C8 C9 Dy1 C1 -7.7(13) .
C10 C9 Dy1 C1 -122.1(10) .
C8 C9 Dy1 C3 105.0(8) .
C10 C9 Dy1 C3 -9.4(10) .
C10 C9 Dy1 C8 -114.5(10) .
C8 C9 Dy1 Cl1 -122.2(7) .
C10 C9 Dy1 Cl1 123.3(7) .
C8 C9 Dy1 C10 114.5(10) .
Dy1 Cl1 Dy1 O1 -178.37(18) 3_656
Dy1 Cl1 Dy1 C7 -111.8(4) 3_656
Dy1 Cl1 Dy1 C6 -66.2(3) 3_656
Dy1 Cl1 Dy1 C5 118.5(3) 3_656
Dy1 Cl1 Dy1 C4 79.6(4) 3_656
Dy1 Cl1 Dy1 C2 82.2(2) 3_656
Dy1 Cl1 Dy1 C1 111.6(2) 3_656
Dy1 Cl1 Dy1 C3 61.7(3) 3_656
Dy1 Cl1 Dy1 C8 -114.5(3) 3_656
Dy1 Cl1 Dy1 C9 -88.9(3) 3_656
Dy1 Cl1 Dy1 C10 -62.6(3) 3_656
C6 C10 Dy1 O1 -93.0(6) .
C9 C10 Dy1 O1 20.8(8) .
C6 C10 Dy1 C7 -36.7(6) .
C9 C10 Dy1 C7 77.1(8) .
C9 C10 Dy1 C6 113.7(10) .
C6 C10 Dy1 C5 4.0(8) .
C9 C10 Dy1 C5 117.7(7) .
C6 C10 Dy1 C4 28.9(7) .
C9 C10 Dy1 C4 142.7(7) .
C6 C10 Dy1 C2 72.0(9) .
C9 C10 Dy1 C2 -174.3(6) .
C6 C10 Dy1 C1 18.3(11) .
C9 C10 Dy1 C1 132.1(8) .
C6 C10 Dy1 C3 60.0(7) .
C9 C10 Dy1 C3 173.8(7) .
C6 C10 Dy1 C8 -77.9(7) .
C9 C10 Dy1 C8 35.9(7) .
C6 C10 Dy1 C9 -113.7(10) .
C6 C10 Dy1 Cl1 -174.9(6) .
C9 C10 Dy1 Cl1 -61.2(7) .
